data_4124137
loop_
_publ_author_name
'Stasiw, Daniel E.'
'Zhang, Jinyuan'
'Wang, Guangbin'
'Dangi, Ranjana'
'Stein, Benjamin W.'
'Shultz, David A.'
'Kirk, Martin L.'
'Wojtas, Lukasz'
'Sommer, Roger D.'

_publ_section_title
;
 Determining the Conformational Landscape of \s and \p Coupling Using
 para-Phenylene and &quot;Aviram-Ratner&quot; Bridges.
;
_journal_issue 29
_journal_name_full 'Journal of the American Chemical Society'
_journal_page_first 9222
_journal_page_last 9225
_journal_paper_doi 10.1021/jacs.5b04629
_journal_volume 137
_journal_year 2015
_chemical_formula_moiety 'C64 H81 B N8 O4 Zn, C H2 Cl2'
_chemical_formula_sum 'C65 H83 B Cl2 N8 O4 Zn'
_chemical_formula_weight 1187.47
_chemical_name_common BCO495
_space_group_crystal_system monoclinic
_space_group_IT_number 14
_space_group_name_Hall '-P 2yn'
_space_group_name_H-M_alt 'P 1 21/n 1'
_symmetry_space_group_name_Hall '-P 2yn'
_symmetry_space_group_name_H-M 'P 1 21/n 1'
_atom_sites_solution_hydrogens geom
_cell_angle_alpha 90
_cell_angle_beta 112.5560(10)
_cell_angle_gamma 90
_cell_formula_units_Z 4
_cell_length_a 14.2837(3)
_cell_length_b 31.3370(7)
_cell_length_c 15.0319(4)
_cell_measurement_reflns_used 450
_cell_measurement_temperature 100.(2)
_cell_measurement_theta_max 23.9185
_cell_measurement_theta_min 1.9166
_cell_volume 6213.7(3)
_computing_cell_refinement 'APEX2 v2014.5-0 (Bruker AXS)'
_computing_data_collection 'Bruker Instrument Service v2013.12.0.0'
_computing_data_reduction 'SAINT V8.34A (Bruker AXS Inc., 2013)'
_computing_structure_refinement 'SHELXL-2013 (Sheldrick, 2013)'
_diffrn_ambient_temperature 100.(2)
_diffrn_detector_area_resol_mean 8.3333
_diffrn_measured_fraction_theta_full 1.000
_diffrn_measured_fraction_theta_max 1.000
_diffrn_measurement_device_type 'Bruker-Nonius X8 Kappa APEX II'
_diffrn_measurement_method 'phi and omega scans'
_diffrn_radiation_monochromator graphite
_diffrn_radiation_type MoK\a
_diffrn_radiation_wavelength 0.71073
_diffrn_reflns_av_R_equivalents 0.0368
_diffrn_reflns_av_unetI/netI 0.0229
_diffrn_reflns_limit_h_max 18
_diffrn_reflns_limit_h_min -18
_diffrn_reflns_limit_k_max 40
_diffrn_reflns_limit_k_min -40
_diffrn_reflns_limit_l_max 19
_diffrn_reflns_limit_l_min -19
_diffrn_reflns_number 127689
_diffrn_reflns_theta_full 27.10
_diffrn_reflns_theta_max 27.10
_diffrn_reflns_theta_min 1.30
_diffrn_source 'fine-focus sealed tube'
_exptl_absorpt_coefficient_mu 0.535
_exptl_absorpt_correction_T_max 0.90
_exptl_absorpt_correction_T_min 0.82
_exptl_absorpt_correction_type multi-scan
_exptl_absorpt_process_details 'SADABS V2014/2 (Bruker AXS Inc.)'
_exptl_crystal_colour 'dark purple'
_exptl_crystal_density_diffrn 1.269
_exptl_crystal_density_method 'not measured'
_exptl_crystal_description plate
_exptl_crystal_F_000 2520
_exptl_crystal_size_max 0.474
_exptl_crystal_size_mid 0.366
_exptl_crystal_size_min 0.211
_refine_diff_density_max 1.402
_refine_diff_density_min -1.081
_refine_ls_extinction_method none
_refine_ls_goodness_of_fit_ref 1.065
_refine_ls_hydrogen_treatment constr
_refine_ls_matrix_type full
_refine_ls_number_parameters 756
_refine_ls_number_reflns 13713
_refine_ls_number_restraints 26
_refine_ls_restrained_S_all 1.068
_refine_ls_R_factor_all 0.0635
_refine_ls_R_factor_gt 0.0512
_refine_ls_shift/su_max 0.001
_refine_ls_shift/su_mean 0.000
_refine_ls_structure_factor_coef Fsqd
_refine_ls_weighting_details
;
w=1/[\s^2^(Fo^2^)+(0.0535P)^2^+11.2535P]
where P=(Fo^2^+2Fc^2^)/3
;
_refine_ls_weighting_scheme calc
_refine_ls_wR_factor_gt 0.1263
_refine_ls_wR_factor_ref 0.1334
_reflns_number_gt 11577
_reflns_number_total 13713
_reflns_threshold_expression 'I > 2\s(I)'
_cod_data_source_file ja5b04629_si_006.cif
_cod_data_source_block I
_cod_depositor_comments 'Adding full bibliography for 4124134--4124138.cif.'
_cod_database_code 4124137

loop_
_space_group_symop_operation_xyz
'x, y, z'
'-x+1/2, y+1/2, -z+1/2'
'-x, -y, -z'
'x-1/2, -y-1/2, z-1/2'

loop_
_atom_site_type_symbol
_atom_site_label
_atom_site_fract_x
_atom_site_fract_y
_atom_site_fract_z
_atom_site_U_iso_or_equiv
_atom_site_adp_type
_atom_site_calc_flag
_atom_site_refinement_flags_adp
_atom_site_refinement_flags_occupancy
_atom_site_refinement_flags_posn
_atom_site_occupancy
_atom_site_disorder_assembly
_atom_site_disorder_group
Zn Zn1 0.25207(2) 0.13354(2) 0.27568(2) 0.01448(8) Uani d . . . 1.0 . .
O O1 0.36984(13) 0.13666(6) 0.39699(11) 0.0195(4) Uani d . . . 1.0 . .
O O2 0.18632(12) 0.11040(5) 0.37328(11) 0.0165(3) Uani d . . . 1.0 . .
O O3 0.84380(14) 0.08458(7) 0.97571(13) 0.0290(4) Uani d . . . 1.0 . .
O O4 0.62316(15) 0.12707(7) 1.11875(14) 0.0344(5) Uani d . . . 1.0 . .
N N1 0.14069(15) 0.17705(6) 0.20791(13) 0.0152(4) Uani d . . . 1.0 . .
N N2 0.10108(15) 0.17278(6) 0.10965(13) 0.0154(4) Uani d . . . 1.0 . .
N N3 0.20749(15) 0.08536(6) 0.17770(13) 0.0159(4) Uani d . . . 1.0 . .
N N4 0.15845(15) 0.09869(6) 0.08404(13) 0.0160(4) Uani d . . . 1.0 . .
N N5 0.33095(15) 0.16272(6) 0.19151(13) 0.0157(4) Uani d . . . 1.0 . .
N N6 0.26976(15) 0.16229(6) 0.09483(13) 0.0161(4) Uani d . . . 1.0 . .
N N7 0.80631(16) 0.09342(7) 1.03833(14) 0.0200(4) Uani d . . . 1.0 . .
N N8 0.70113(15) 0.11348(7) 1.10448(14) 0.0209(4) Uani d . . . 1.0 . .
C C1 0.35327(18) 0.12661(7) 0.47268(16) 0.0170(5) Uani d . . . 1.0 . .
C C2 0.25189(17) 0.11131(7) 0.45960(16) 0.0151(4) Uani d . . . 1.0 . .
C C3 0.23290(17) 0.09855(7) 0.54364(16) 0.0164(5) Uani d . . . 1.0 . .
C C4 0.31215(18) 0.10210(8) 0.63122(16) 0.0189(5) Uani d . . . 1.0 . .
H H4 0.3008 0.0936 0.6869 0.023 Uiso calc U . R 1.0 . .
C C5 0.41116(18) 0.11782(8) 0.64448(16) 0.0190(5) Uani d . . . 1.0 . .
C C6 0.42964(18) 0.12992(8) 0.56546(17) 0.0197(5) Uani d . . . 1.0 . .
H H6 0.4945 0.1406 0.5732 0.024 Uiso calc U . R 1.0 . .
C C7 0.12832(18) 0.08201(8) 0.53228(17) 0.0195(5) Uani d . . . 1.0 . .
C C8 0.1026(2) 0.04171(8) 0.4692(2) 0.0254(5) Uani d . . . 1.0 . .
H H8A 0.1065 0.0481 0.4069 0.038 Uiso calc U . R 1.0 . .
H H8B 0.0338 0.0323 0.459 0.038 Uiso calc U . R 1.0 . .
H H8C 0.151 0.0191 0.5015 0.038 Uiso calc U . R 1.0 . .
C C9 0.04852(19) 0.11665(9) 0.48459(18) 0.0240(5) Uani d . . . 1.0 . .
H H9A 0.0646 0.1423 0.5251 0.036 Uiso calc U . R 1.0 . .
H H9B -0.0187 0.1061 0.4772 0.036 Uiso calc U . R 1.0 . .
H H9C 0.0487 0.1236 0.4211 0.036 Uiso calc U . R 1.0 . .
C C10 0.1226(2) 0.07064(10) 0.62942(19) 0.0304(6) Uani d . . . 1.0 . .
H H10A 0.1722 0.0483 0.6609 0.046 Uiso calc U . R 1.0 . .
H H10B 0.0543 0.0604 0.6188 0.046 Uiso calc U . R 1.0 . .
H H10C 0.1377 0.096 0.6706 0.046 Uiso calc U . R 1.0 . .
C C11 0.49343(18) 0.11779(8) 0.74537(16) 0.0191(5) Uani d . . . 1.0 . .
C C12 0.51385(19) 0.07145(8) 0.78170(17) 0.0229(5) Uani d . . . 1.0 . .
H H12A 0.454 0.0601 0.7918 0.027 Uiso calc U . R 1.0 . .
H H12B 0.5257 0.0535 0.7329 0.027 Uiso calc U . R 1.0 . .
C C13 0.6072(2) 0.06971(8) 0.87694(18) 0.0255(6) Uani d . . . 1.0 . .
H H13A 0.6658 0.0581 0.865 0.031 Uiso calc U . R 1.0 . .
H H13B 0.5934 0.0505 0.9228 0.031 Uiso calc U . R 1.0 . .
C C14 0.63267(18) 0.11468(8) 0.92083(16) 0.0192(5) Uani d . . . 1.0 . .
C C15 0.6680(2) 0.14303(10) 0.85636(18) 0.0279(6) Uani d . . . 1.0 . .
H H15A 0.7376 0.135 0.8637 0.034 Uiso calc U . R 1.0 . .
H H15B 0.6686 0.1733 0.8754 0.034 Uiso calc U . R 1.0 . .
C C16 0.5940(2) 0.13703(10) 0.74985(17) 0.0283(6) Uani d . . . 1.0 . .
H H16A 0.581 0.165 0.7165 0.034 Uiso calc U . R 1.0 . .
H H16B 0.6251 0.1179 0.7164 0.034 Uiso calc U . R 1.0 . .
C C17 0.4617(2) 0.14368(9) 0.81619(18) 0.0250(5) Uani d . . . 1.0 . .
H H17A 0.3917 0.1359 0.8078 0.03 Uiso calc U . R 1.0 . .
H H17B 0.4627 0.1745 0.8021 0.03 Uiso calc U . R 1.0 . .
C C18 0.5341(2) 0.13489(9) 0.92119(18) 0.0267(6) Uani d . . . 1.0 . .
H H18A 0.5015 0.1152 0.9522 0.032 Uiso calc U . R 1.0 . .
H H18B 0.5499 0.1619 0.9582 0.032 Uiso calc U . R 1.0 . .
C C19 0.71279(18) 0.10909(8) 1.02029(16) 0.0193(5) Uani d . . . 1.0 . .
C C20 0.85862(19) 0.07956(8) 1.14160(16) 0.0196(5) Uani d . . . 1.0 . .
C C21 0.79826(18) 0.10563(8) 1.18911(17) 0.0200(5) Uani d . . . 1.0 . .
C C22 0.9698(2) 0.08955(11) 1.1770(2) 0.0341(7) Uani d . . . 1.0 . .
H H22A 0.979 0.1198 1.166 0.051 Uiso calc U . R 1.0 . .
H H22B 1.0013 0.072 1.142 0.051 Uiso calc U . R 1.0 . .
H H22C 1.0018 0.0833 1.246 0.051 Uiso calc U . R 1.0 . .
C C23 0.8388(3) 0.03174(9) 1.1407(2) 0.0404(8) Uani d . . . 1.0 . .
H H23A 0.8727 0.0203 1.2059 0.061 Uiso calc U . R 1.0 . .
H H23B 0.8653 0.0176 1.0971 0.061 Uiso calc U . R 1.0 . .
H H23C 0.7657 0.0266 1.1186 0.061 Uiso calc U . R 1.0 . .
C C24 0.8429(2) 0.14976(9) 1.22365(19) 0.0262(6) Uani d . . . 1.0 . .
H H24A 0.8568 0.1642 1.1722 0.039 Uiso calc U . R 1.0 . .
H H24B 0.906 0.1467 1.2804 0.039 Uiso calc U . R 1.0 . .
H H24C 0.7943 0.1667 1.2405 0.039 Uiso calc U . R 1.0 . .
C C25 0.7774(2) 0.08285(9) 1.26835(18) 0.0276(6) Uani d . . . 1.0 . .
H H25A 0.7401 0.1019 1.2948 0.041 Uiso calc U . R 1.0 . .
H H25B 0.8417 0.0746 1.3196 0.041 Uiso calc U . R 1.0 . .
H H25C 0.7368 0.0572 1.242 0.041 Uiso calc U . R 1.0 . .
C C26 0.08192(17) 0.20504(7) 0.23014(16) 0.0159(4) Uani d . . . 1.0 . .
C C27 0.00284(18) 0.21828(8) 0.14523(17) 0.0183(5) Uani d . . . 1.0 . .
H H27 -0.0496 0.238 0.1399 0.022 Uiso calc U . R 1.0 . .
C C28 0.01675(18) 0.19680(8) 0.07089(16) 0.0172(5) Uani d . . . 1.0 . .
C C29 0.10201(18) 0.21689(7) 0.33078(16) 0.0161(4) Uani d . . . 1.0 . .
C C30 0.19860(18) 0.21352(8) 0.40301(17) 0.0190(5) Uani d . . . 1.0 . .
H H30 0.2541 0.2054 0.3867 0.023 Uiso calc U . R 1.0 . .
C C31 0.21470(18) 0.22186(8) 0.49861(17) 0.0200(5) Uani d . . . 1.0 . .
H H31 0.2808 0.2185 0.5467 0.024 Uiso calc U . R 1.0 . .
C C32 0.13617(18) 0.23504(7) 0.52544(17) 0.0182(5) Uani d . . . 1.0 . .
C C33 0.04049(18) 0.23982(8) 0.45200(17) 0.0205(5) Uani d . . . 1.0 . .
H H33 -0.0144 0.2495 0.4676 0.025 Uiso calc U . R 1.0 . .
C C34 0.02400(18) 0.23077(8) 0.35691(17) 0.0200(5) Uani d . . . 1.0 . .
H H34 -0.0421 0.2341 0.3087 0.024 Uiso calc U . R 1.0 . .
C C35 0.15082(18) 0.24432(8) 0.62958(17) 0.0199(5) Uani d . . . 1.0 . .
H H35 0.1331 0.275 0.6327 0.024 Uiso calc U . R 1.0 . .
C C36 0.2590(2) 0.23826(10) 0.70091(18) 0.0275(6) Uani d . . . 1.0 . .
H H36A 0.2789 0.2084 0.7004 0.041 Uiso calc U . R 1.0 . .
H H36B 0.2636 0.2459 0.7657 0.041 Uiso calc U . R 1.0 . .
H H36C 0.3044 0.2566 0.6828 0.041 Uiso calc U . R 1.0 . .
C C37 0.0797(2) 0.21786(10) 0.66254(19) 0.0287(6) Uani d . . . 1.0 . .
H H37A 0.0099 0.2209 0.6158 0.043 Uiso calc U . R 1.0 . .
H H37B 0.0842 0.228 0.7257 0.043 Uiso calc U . R 1.0 . .
H H37C 0.0996 0.1878 0.6672 0.043 Uiso calc U . R 1.0 . .
C C38 -0.04911(19) 0.19623(8) -0.03427(17) 0.0218(5) Uani d . . . 1.0 . .
H H38A -0.0093 0.2052 -0.0716 0.033 Uiso calc U . R 1.0 . .
H H38B -0.1061 0.2159 -0.0467 0.033 Uiso calc U . R 1.0 . .
H H38C -0.075 0.1673 -0.0533 0.033 Uiso calc U . R 1.0 . .
C C39 0.19711(18) 0.04282(7) 0.17746(17) 0.0182(5) Uani d . . . 1.0 . .
C C40 0.14117(19) 0.02867(8) 0.08347(17) 0.0210(5) Uani d . . . 1.0 . .
H H40 0.1232 0.0001 0.0631 0.025 Uiso calc U . R 1.0 . .
C C41 0.11766(18) 0.06472(8) 0.02681(17) 0.0183(5) Uani d . . . 1.0 . .
C C42 0.23734(18) 0.01796(8) 0.26703(17) 0.0191(5) Uani d . . . 1.0 . .
C C43 0.32272(18) 0.03103(8) 0.34494(18) 0.0207(5) Uani d . . . 1.0 . .
H H43 0.3599 0.0552 0.3386 0.025 Uiso calc U . R 1.0 . .
C C44 0.35428(19) 0.00918(8) 0.43194(18) 0.0212(5) Uani d . . . 1.0 . .
H H44 0.4123 0.0189 0.4846 0.025 Uiso calc U . R 1.0 . .
C C45 0.30242(19) -0.02665(8) 0.44342(18) 0.0208(5) Uani d . . . 1.0 . .
C C46 0.2194(2) -0.04030(8) 0.3641(2) 0.0287(6) Uani d . . . 1.0 . .
H H46 0.1838 -0.0651 0.3695 0.034 Uiso calc U . R 1.0 . .
C C47 0.1874(2) -0.01867(8) 0.2775(2) 0.0292(6) Uani d . . . 1.0 . .
H H47 0.1306 -0.0289 0.2244 0.035 Uiso calc U . R 1.0 . .
C C48 0.3350(2) -0.05094(8) 0.53805(19) 0.0251(5) Uani d . . . 1.0 . .
H H48 0.2734 -0.0648 0.5414 0.03 Uiso calc U . R 1.0 . .
C C49 0.3809(2) -0.02247(10) 0.6260(2) 0.0341(7) Uani d . . . 1.0 . .
H H49A 0.4448 -0.0104 0.6274 0.051 Uiso calc U . R 1.0 . .
H H49B 0.394 -0.0394 0.6845 0.051 Uiso calc U . R 1.0 . .
H H49C 0.3336 0.0007 0.6229 0.051 Uiso calc U . R 1.0 . .
C C50 0.4093(2) -0.08610(9) 0.5398(2) 0.0311(6) Uani d . . . 1.0 . .
H H50A 0.377 -0.1055 0.4855 0.047 Uiso calc U . R 1.0 . .
H H50B 0.429 -0.102 0.6004 0.047 Uiso calc U . R 1.0 . .
H H50C 0.4696 -0.0734 0.5345 0.047 Uiso calc U . R 1.0 . .
C C51 0.0560(2) 0.06944(9) -0.07852(17) 0.0247(5) Uani d . . . 1.0 . .
H H51A -0.0032 0.0874 -0.0878 0.037 Uiso calc U . R 1.0 . .
H H51B 0.0333 0.0413 -0.1068 0.037 Uiso calc U . R 1.0 . .
H H51C 0.0974 0.0827 -0.11 0.037 Uiso calc U . R 1.0 . .
C C52 0.42136(18) 0.17748(7) 0.19788(17) 0.0165(5) Uani d . . . 1.0 . .
C C53 0.41914(19) 0.18559(8) 0.10521(18) 0.0207(5) Uani d . . . 1.0 . .
H H53 0.4736 0.1955 0.0892 0.025 Uiso calc U . R 1.0 . .
C C54 0.32212(19) 0.17631(8) 0.04236(17) 0.0191(5) Uani d . . . 1.0 . .
C C55 0.50763(18) 0.18503(7) 0.29055(17) 0.0171(5) Uani d . . . 1.0 . .
C C56 0.49514(18) 0.20209(7) 0.37022(18) 0.0188(5) Uani d . . . 1.0 . .
H H56 0.429 0.2093 0.366 0.023 Uiso calc U . R 1.0 . .
C C57 0.57771(19) 0.20892(7) 0.45662(18) 0.0196(5) Uani d . . . 1.0 . .
H H57 0.5666 0.2201 0.5106 0.023 Uiso calc U . R 1.0 . .
C C58 0.67595(19) 0.19967(7) 0.46494(18) 0.0195(5) Uani d . . . 1.0 . .
C C59 0.68833(19) 0.18419(8) 0.38316(19) 0.0227(5) Uani d . . . 1.0 . .
H H59 0.7548 0.1787 0.386 0.027 Uiso calc U . R 1.0 . .
C C60 0.60647(19) 0.17665(8) 0.29806(18) 0.0214(5) Uani d . . . 1.0 . .
H H60 0.6176 0.1656 0.244 0.026 Uiso calc U . R 1.0 . .
C C61 0.76857(19) 0.20546(8) 0.55819(18) 0.0227(5) Uani d . . . 1.0 . .
H H61 0.8187 0.2231 0.5427 0.027 Uiso calc U . R 1.0 . .
C C62 0.8190(2) 0.16214(9) 0.5959(2) 0.0337(7) Uani d . . . 1.0 . .
H H62A 0.7729 0.1444 0.6142 0.051 Uiso calc U . R 1.0 . .
H H62B 0.8819 0.1667 0.6522 0.051 Uiso calc U . R 1.0 . .
H H62C 0.8345 0.1478 0.5452 0.051 Uiso calc U . R 1.0 . .
C C63 0.7481(2) 0.22818(9) 0.6381(2) 0.0286(6) Uani d . . . 1.0 . .
H H63A 0.7019 0.211 0.6575 0.043 Uiso calc U . R 1.0 . .
H H63B 0.7171 0.256 0.6149 0.043 Uiso calc U . R 1.0 . .
H H63C 0.8121 0.2322 0.6935 0.043 Uiso calc U . R 1.0 . .
C C64 0.2764(2) 0.18170(9) -0.06462(18) 0.0269(6) Uani d . . . 1.0 . .
H H64A 0.2245 0.204 -0.0815 0.04 Uiso calc U . R 1.0 . .
H H64B 0.2455 0.1547 -0.0948 0.04 Uiso calc U . R 1.0 . .
H H64C 0.3294 0.1898 -0.0878 0.04 Uiso calc U . R 1.0 . .
B B1 0.1590(2) 0.14654(9) 0.05929(18) 0.0166(5) Uani d . . . 1.0 . .
H H1 0.1257 0.1505 -0.012 0.02 Uiso calc U . R 1.0 . .
Cl Cl1S 0.32944(10) 0.06626(4) -0.04734(12) 0.0520(3) Uani d U P D 0.856(2) A 1
Cl Cl2S 0.51277(12) 0.03172(4) 0.10211(10) 0.0729(4) Uani d U P D 0.856(2) A 1
C C1S 0.4162(8) 0.06859(17) 0.0786(4) 0.0648(13) Uani d U P D 0.856(2) A 1
H H1SA 0.4454 0.0976 0.0936 0.078 Uiso calc U P R 0.856(2) A 1
H H1SB 0.3784 0.0627 0.1204 0.078 Uiso calc U P R 0.856(2) A 1
Cl Cl1T 0.3479(8) 0.0568(3) -0.0589(8) 0.0520(3) Uani d U P D 0.144(2) A 2
Cl Cl2T 0.4402(7) 0.0328(2) 0.1407(6) 0.0729(4) Uani d U P D 0.144(2) A 2
C C1T 0.404(6) 0.0758(6) 0.0625(12) 0.0648(13) Uani d U P D 0.144(2) A 2
H H1TA 0.4634 0.0937 0.0705 0.078 Uiso calc U P R 0.144(2) A 2
H H1TB 0.354 0.0934 0.0773 0.078 Uiso calc U P R 0.144(2) A 2

loop_
_atom_site_aniso_label
_atom_site_aniso_U_11
_atom_site_aniso_U_22
_atom_site_aniso_U_33
_atom_site_aniso_U_12
_atom_site_aniso_U_13
_atom_site_aniso_U_23
Zn1 0.01441(13) 0.01690(14) 0.00906(12) 0.00048(10) 0.00107(10) 0.00029(10)
O1 0.0166(8) 0.0288(9) 0.0115(7) -0.0034(7) 0.0036(6) 0.0023(7)
O2 0.0137(8) 0.0209(8) 0.0110(7) -0.0011(6) 0.0003(6) 0.0008(6)
O3 0.0249(10) 0.0468(12) 0.0171(9) 0.0038(9) 0.0101(8) -0.0025(8)
O4 0.0223(10) 0.0575(14) 0.0236(10) 0.0047(9) 0.0089(8) -0.0015(9)
N1 0.0161(9) 0.0180(9) 0.0094(8) -0.0006(8) 0.0024(7) 0.0000(7)
N2 0.0154(9) 0.0182(9) 0.0103(9) 0.0010(8) 0.0023(7) 0.0017(7)
N3 0.0153(9) 0.0182(10) 0.0114(9) 0.0012(8) 0.0021(7) 0.0012(7)
N4 0.0155(9) 0.0200(10) 0.0098(9) 0.0009(8) 0.0018(7) -0.0003(7)
N5 0.0157(9) 0.0173(9) 0.0117(9) 0.0005(7) 0.0026(7) 0.0011(7)
N6 0.0172(10) 0.0190(10) 0.0112(9) 0.0014(8) 0.0045(8) 0.0013(7)
N7 0.0194(10) 0.0275(11) 0.0120(9) -0.0009(8) 0.0046(8) -0.0020(8)
N8 0.0148(10) 0.0311(12) 0.0141(9) -0.0017(8) 0.0024(8) -0.0011(8)
C1 0.0163(11) 0.0190(11) 0.0141(11) 0.0006(9) 0.0039(9) 0.0008(9)
C2 0.0153(11) 0.0144(10) 0.0127(10) 0.0006(8) 0.0021(9) -0.0005(8)
C3 0.0153(11) 0.0173(11) 0.0143(10) -0.0010(9) 0.0031(9) 0.0011(8)
C4 0.0182(12) 0.0249(12) 0.0126(10) -0.0022(9) 0.0048(9) 0.0026(9)
C5 0.0154(11) 0.0252(12) 0.0121(10) -0.0014(9) 0.0004(9) 0.0006(9)
C6 0.0130(11) 0.0280(13) 0.0149(11) -0.0043(9) 0.0017(9) 0.0011(9)
C7 0.0146(11) 0.0258(12) 0.0161(11) -0.0037(9) 0.0038(9) 0.0011(9)
C8 0.0225(13) 0.0228(13) 0.0288(13) -0.0065(10) 0.0076(11) -0.0004(10)
C9 0.0160(12) 0.0318(14) 0.0223(12) 0.0017(10) 0.0051(10) -0.0009(10)
C10 0.0194(13) 0.0492(18) 0.0227(13) -0.0079(12) 0.0083(11) 0.0051(12)
C11 0.0164(11) 0.0273(13) 0.0106(10) -0.0031(9) 0.0020(9) 0.0009(9)
C12 0.0196(12) 0.0257(13) 0.0159(11) -0.0019(10) -0.0014(10) -0.0009(9)
C13 0.0244(13) 0.0245(13) 0.0184(12) 0.0009(10) -0.0019(10) -0.0007(10)
C14 0.0146(11) 0.0286(13) 0.0094(10) -0.0023(10) -0.0010(9) -0.0003(9)
C15 0.0225(13) 0.0382(15) 0.0164(12) -0.0090(11) 0.0000(10) 0.0029(11)
C16 0.0185(12) 0.0488(17) 0.0121(11) -0.0098(12) -0.0001(9) 0.0057(11)
C17 0.0216(13) 0.0296(14) 0.0175(12) 0.0034(10) 0.0003(10) -0.0027(10)
C18 0.0228(13) 0.0376(15) 0.0150(11) 0.0040(11) 0.0019(10) -0.0052(11)
C19 0.0154(11) 0.0265(12) 0.0130(10) -0.0037(9) 0.0022(9) -0.0004(9)
C20 0.0209(12) 0.0230(12) 0.0112(10) 0.0024(10) 0.0021(9) 0.0005(9)
C21 0.0173(11) 0.0261(12) 0.0131(11) -0.0006(10) 0.0021(9) 0.0018(9)
C22 0.0194(13) 0.058(2) 0.0206(13) 0.0061(13) 0.0031(11) 0.0002(13)
C23 0.064(2) 0.0253(15) 0.0326(16) 0.0088(14) 0.0188(16) 0.0020(12)
C24 0.0264(13) 0.0289(14) 0.0209(12) -0.0032(11) 0.0064(11) -0.0028(10)
C25 0.0317(14) 0.0336(15) 0.0174(12) 0.0008(12) 0.0095(11) 0.0043(11)
C26 0.0143(11) 0.0160(11) 0.0162(11) 0.0000(9) 0.0045(9) 0.0009(9)
C27 0.0159(11) 0.0188(11) 0.0190(11) 0.0020(9) 0.0053(9) 0.0018(9)
C28 0.0145(11) 0.0186(11) 0.0159(11) -0.0007(9) 0.0031(9) 0.0034(9)
C29 0.0177(11) 0.0142(10) 0.0146(11) 0.0011(9) 0.0042(9) 0.0000(8)
C30 0.0146(11) 0.0208(12) 0.0210(12) -0.0003(9) 0.0064(9) -0.0032(9)
C31 0.0148(11) 0.0228(12) 0.0174(11) 0.0002(9) 0.0008(9) -0.0022(9)
C32 0.0186(12) 0.0159(11) 0.0179(11) -0.0001(9) 0.0045(9) -0.0025(9)
C33 0.0168(12) 0.0236(12) 0.0196(12) 0.0049(10) 0.0052(9) -0.0029(10)
C34 0.0164(11) 0.0221(12) 0.0161(11) 0.0041(9) 0.0000(9) -0.0011(9)
C35 0.0182(12) 0.0219(12) 0.0169(11) 0.0020(9) 0.0039(9) -0.0044(9)
C36 0.0219(13) 0.0399(16) 0.0173(12) 0.0003(11) 0.0039(10) -0.0033(11)
C37 0.0262(14) 0.0374(15) 0.0228(13) -0.0046(12) 0.0097(11) -0.0037(11)
C38 0.0209(12) 0.0249(12) 0.0150(11) 0.0020(10) 0.0020(10) 0.0040(9)
C39 0.0182(11) 0.0158(11) 0.0181(11) 0.0013(9) 0.0041(9) -0.0017(9)
C40 0.0216(12) 0.0191(12) 0.0186(11) -0.0008(9) 0.0036(10) -0.0045(9)
C41 0.0168(11) 0.0212(12) 0.0149(11) -0.0004(9) 0.0040(9) -0.0043(9)
C42 0.0197(12) 0.0162(11) 0.0186(11) 0.0017(9) 0.0041(10) 0.0001(9)
C43 0.0173(12) 0.0199(12) 0.0224(12) -0.0012(9) 0.0047(10) 0.0022(9)
C44 0.0180(12) 0.0206(12) 0.0207(12) -0.0005(9) 0.0027(10) 0.0024(9)
C45 0.0229(12) 0.0156(11) 0.0234(12) 0.0035(9) 0.0084(10) 0.0030(9)
C46 0.0316(15) 0.0169(12) 0.0305(14) -0.0064(11) 0.0039(12) 0.0034(10)
C47 0.0320(15) 0.0189(12) 0.0252(13) -0.0073(11) -0.0019(11) -0.0016(10)
C48 0.0234(13) 0.0233(13) 0.0267(13) -0.0015(10) 0.0076(11) 0.0081(10)
C49 0.0394(17) 0.0391(16) 0.0229(14) -0.0017(13) 0.0109(12) 0.0050(12)
C50 0.0261(14) 0.0226(13) 0.0383(16) 0.0011(11) 0.0054(12) 0.0113(12)
C51 0.0270(14) 0.0279(13) 0.0139(11) 0.0003(11) 0.0022(10) -0.0053(10)
C52 0.0176(11) 0.0144(10) 0.0178(11) 0.0020(9) 0.0071(9) 0.0014(9)
C53 0.0195(12) 0.0228(12) 0.0213(12) -0.0011(10) 0.0096(10) 0.0011(10)
C54 0.0228(12) 0.0196(11) 0.0168(11) 0.0019(9) 0.0097(10) 0.0020(9)
C55 0.0162(11) 0.0145(11) 0.0190(11) -0.0006(9) 0.0050(9) 0.0039(9)
C56 0.0176(11) 0.0154(11) 0.0233(12) -0.0006(9) 0.0077(10) -0.0004(9)
C57 0.0209(12) 0.0154(11) 0.0207(12) -0.0020(9) 0.0061(10) -0.0013(9)
C58 0.0194(12) 0.0140(11) 0.0218(12) -0.0027(9) 0.0040(10) 0.0022(9)
C59 0.0159(12) 0.0259(13) 0.0262(13) 0.0006(10) 0.0080(10) 0.0043(10)
C60 0.0213(12) 0.0242(12) 0.0210(12) 0.0014(10) 0.0104(10) 0.0040(10)
C61 0.0191(12) 0.0191(12) 0.0255(13) -0.0039(10) 0.0037(10) 0.0014(10)
C62 0.0281(15) 0.0248(14) 0.0336(15) 0.0047(11) -0.0043(12) -0.0009(12)
C63 0.0254(14) 0.0262(13) 0.0268(13) -0.0049(11) 0.0018(11) -0.0034(11)
C64 0.0303(14) 0.0346(15) 0.0169(12) -0.0016(12) 0.0105(11) 0.0035(10)
B1 0.0156(12) 0.0215(13) 0.0109(11) 0.0017(10) 0.0032(10) 0.0015(10)
Cl1S 0.0382(7) 0.0417(7) 0.0795(8) -0.0013(5) 0.0263(5) -0.0102(6)
Cl2S 0.0840(10) 0.0522(7) 0.0593(7) -0.0203(6) 0.0017(6) 0.0128(5)
C1S 0.094(4) 0.051(3) 0.059(3) -0.020(3) 0.041(3) -0.009(2)
Cl1T 0.0382(7) 0.0417(7) 0.0795(8) -0.0013(5) 0.0263(5) -0.0102(6)
Cl2T 0.0840(10) 0.0522(7) 0.0593(7) -0.0203(6) 0.0017(6) 0.0128(5)
C1T 0.094(4) 0.051(3) 0.059(3) -0.020(3) 0.041(3) -0.009(2)

loop_
_atom_type_symbol
_atom_type_description
_atom_type_scat_dispersion_real
_atom_type_scat_dispersion_imag
_atom_type_scat_source
C C 0.0033 0.0016 'International Tables Vol C Tables 4.2.6.8 and 6.1.1.4'
H H 0.0000 0.0000 'International Tables Vol C Tables 4.2.6.8 and 6.1.1.4'
B B 0.0013 0.0007 'International Tables Vol C Tables 4.2.6.8 and 6.1.1.4'
Cl Cl 0.1484 0.1585 'International Tables Vol C Tables 4.2.6.8 and 6.1.1.4'
N N 0.0061 0.0033 'International Tables Vol C Tables 4.2.6.8 and 6.1.1.4'
O O 0.0106 0.0060 'International Tables Vol C Tables 4.2.6.8 and 6.1.1.4'
Zn Zn 0.2839 1.4301 'International Tables Vol C Tables 4.2.6.8 and 6.1.1.4'

loop_
_geom_angle_atom_site_label_1
_geom_angle_atom_site_label_2
_geom_angle_atom_site_label_3
_geom_angle
O1 Zn1 N3 129.20(8)
O1 Zn1 N1 131.20(8)
N3 Zn1 N1 99.59(8)
O1 Zn1 O2 79.91(6)
N3 Zn1 O2 98.43(7)
N1 Zn1 O2 96.01(7)
O1 Zn1 N5 93.94(7)
N3 Zn1 N5 88.81(8)
N1 Zn1 N5 84.73(7)
O2 Zn1 N5 172.48(7)
C1 O1 Zn1 115.39(15)
C2 O2 Zn1 110.13(14)
C26 N1 N2 107.05(18)
C26 N1 Zn1 138.84(16)
N2 N1 Zn1 113.10(14)
C28 N2 N1 110.01(19)
C28 N2 B1 129.73(19)
N1 N2 B1 120.00(18)
C39 N3 N4 106.67(18)
C39 N3 Zn1 138.04(16)
N4 N3 Zn1 114.27(14)
C41 N4 N3 109.78(19)
C41 N4 B1 130.63(19)
N3 N4 B1 119.57(18)
C52 N5 N6 106.42(18)
C52 N5 Zn1 142.91(16)
N6 N5 Zn1 110.24(14)
C54 N6 N5 110.05(19)
C54 N6 B1 128.68(19)
N5 N6 B1 121.25(18)
O3 N7 C19 126.3(2)
O3 N7 C20 120.9(2)
C19 N7 C20 111.94(19)
O4 N8 C19 128.2(2)
O4 N8 C21 119.46(19)
C19 N8 C21 111.9(2)
O1 C1 C6 121.5(2)
O1 C1 C2 118.0(2)
C6 C1 C2 120.5(2)
O2 C2 C3 124.8(2)
O2 C2 C1 116.5(2)
C3 C2 C1 118.7(2)
C4 C3 C2 117.0(2)
C4 C3 C7 123.1(2)
C2 C3 C7 119.9(2)
C3 C4 C5 124.5(2)
C3 C4 H4 117.7
C5 C4 H4 117.7
C6 C5 C4 118.9(2)
C6 C5 C11 122.3(2)
C4 C5 C11 118.7(2)
C5 C6 C1 120.4(2)
C5 C6 H6 119.8
C1 C6 H6 119.8
C3 C7 C10 112.26(19)
C3 C7 C8 109.9(2)
C10 C7 C8 108.0(2)
C3 C7 C9 109.3(2)
C10 C7 C9 107.9(2)
C8 C7 C9 109.5(2)
C7 C8 H8A 109.5
C7 C8 H8B 109.5
H8A C8 H8B 109.5
C7 C8 H8C 109.5
H8A C8 H8C 109.5
H8B C8 H8C 109.5
C7 C9 H9A 109.5
C7 C9 H9B 109.5
H9A C9 H9B 109.5
C7 C9 H9C 109.5
H9A C9 H9C 109.5
H9B C9 H9C 109.5
C7 C10 H10A 109.5
C7 C10 H10B 109.5
H10A C10 H10B 109.5
C7 C10 H10C 109.5
H10A C10 H10C 109.5
H10B C10 H10C 109.5
C5 C11 C16 113.3(2)
C5 C11 C17 111.7(2)
C16 C11 C17 106.3(2)
C5 C11 C12 108.8(2)
C16 C11 C12 107.9(2)
C17 C11 C12 108.5(2)
C13 C12 C11 110.0(2)
C13 C12 H12A 109.7
C11 C12 H12A 109.7
C13 C12 H12B 109.7
C11 C12 H12B 109.7
H12A C12 H12B 108.2
C12 C13 C14 110.1(2)
C12 C13 H13A 109.6
C14 C13 H13A 109.6
C12 C13 H13B 109.6
C14 C13 H13B 109.6
H13A C13 H13B 108.1
C19 C14 C15 112.7(2)
C19 C14 C13 106.5(2)
C15 C14 C13 109.9(2)
C19 C14 C18 113.0(2)
C15 C14 C18 106.6(2)
C13 C14 C18 108.1(2)
C14 C15 C16 108.8(2)
C14 C15 H15A 109.9
C16 C15 H15A 109.9
C14 C15 H15B 109.9
C16 C15 H15B 109.9
H15A C15 H15B 108.3
C11 C16 C15 110.3(2)
C11 C16 H16A 109.6
C15 C16 H16A 109.6
C11 C16 H16B 109.6
C15 C16 H16B 109.6
H16A C16 H16B 108.1
C11 C17 C18 110.7(2)
C11 C17 H17A 109.5
C18 C17 H17A 109.5
C11 C17 H17B 109.5
C18 C17 H17B 109.5
H17A C17 H17B 108.1
C17 C18 C14 108.9(2)
C17 C18 H18A 109.9
C14 C18 H18A 109.9
C17 C18 H18B 109.9
C14 C18 H18B 109.9
H18A C18 H18B 108.3
N8 C19 N7 108.6(2)
N8 C19 C14 127.0(2)
N7 C19 C14 124.0(2)
C22 C20 N7 110.1(2)
C22 C20 C23 112.1(2)
N7 C20 C23 104.9(2)
C22 C20 C21 115.3(2)
N7 C20 C21 100.35(18)
C23 C20 C21 112.9(2)
N8 C21 C25 110.3(2)
N8 C21 C24 105.6(2)
C25 C21 C24 110.0(2)
N8 C21 C20 101.13(18)
C25 C21 C20 115.3(2)
C24 C21 C20 113.7(2)
C20 C22 H22A 109.5
C20 C22 H22B 109.5
H22A C22 H22B 109.5
C20 C22 H22C 109.5
H22A C22 H22C 109.5
H22B C22 H22C 109.5
C20 C23 H23A 109.5
C20 C23 H23B 109.5
H23A C23 H23B 109.5
C20 C23 H23C 109.5
H23A C23 H23C 109.5
H23B C23 H23C 109.5
C21 C24 H24A 109.5
C21 C24 H24B 109.5
H24A C24 H24B 109.5
C21 C24 H24C 109.5
H24A C24 H24C 109.5
H24B C24 H24C 109.5
C21 C25 H25A 109.5
C21 C25 H25B 109.5
H25A C25 H25B 109.5
C21 C25 H25C 109.5
H25A C25 H25C 109.5
H25B C25 H25C 109.5
N1 C26 C27 109.2(2)
N1 C26 C29 121.7(2)
C27 C26 C29 129.1(2)
C28 C27 C26 106.0(2)
C28 C27 H27 127.0
C26 C27 H27 127.0
N2 C28 C27 107.7(2)
N2 C28 C38 123.0(2)
C27 C28 C38 129.2(2)
C34 C29 C30 117.8(2)
C34 C29 C26 120.6(2)
C30 C29 C26 121.6(2)
C31 C30 C29 120.8(2)
C31 C30 H30 119.6
C29 C30 H30 119.6
C30 C31 C32 121.5(2)
C30 C31 H31 119.2
C32 C31 H31 119.2
C31 C32 C33 117.1(2)
C31 C32 C35 123.0(2)
C33 C32 C35 119.9(2)
C34 C33 C32 121.4(2)
C34 C33 H33 119.3
C32 C33 H33 119.3
C29 C34 C33 121.3(2)
C29 C34 H34 119.4
C33 C34 H34 119.4
C36 C35 C32 113.7(2)
C36 C35 C37 109.0(2)
C32 C35 C37 112.4(2)
C36 C35 H35 107.1
C32 C35 H35 107.1
C37 C35 H35 107.1
C35 C36 H36A 109.5
C35 C36 H36B 109.5
H36A C36 H36B 109.5
C35 C36 H36C 109.5
H36A C36 H36C 109.5
H36B C36 H36C 109.5
C35 C37 H37A 109.5
C35 C37 H37B 109.5
H37A C37 H37B 109.5
C35 C37 H37C 109.5
H37A C37 H37C 109.5
H37B C37 H37C 109.5
C28 C38 H38A 109.5
C28 C38 H38B 109.5
H38A C38 H38B 109.5
C28 C38 H38C 109.5
H38A C38 H38C 109.5
H38B C38 H38C 109.5
N3 C39 C40 109.7(2)
N3 C39 C42 121.4(2)
C40 C39 C42 128.9(2)
C41 C40 C39 105.9(2)
C41 C40 H40 127.1
C39 C40 H40 127.1
N4 C41 C40 108.0(2)
N4 C41 C51 122.1(2)
C40 C41 C51 129.9(2)
C43 C42 C47 118.0(2)
C43 C42 C39 121.7(2)
C47 C42 C39 120.3(2)
C44 C43 C42 120.7(2)
C44 C43 H43 119.6
C42 C43 H43 119.6
C43 C44 C45 121.2(2)
C43 C44 H44 119.4
C45 C44 H44 119.4
C46 C45 C44 117.5(2)
C46 C45 C48 120.2(2)
C44 C45 C48 122.2(2)
C47 C46 C45 121.6(2)
C47 C46 H46 119.2
C45 C46 H46 119.2
C46 C47 C42 120.9(2)
C46 C47 H47 119.6
C42 C47 H47 119.6
C49 C48 C45 113.3(2)
C49 C48 C50 110.1(2)
C45 C48 C50 109.8(2)
C49 C48 H48 107.8
C45 C48 H48 107.8
C50 C48 H48 107.8
C48 C49 H49A 109.5
C48 C49 H49B 109.5
H49A C49 H49B 109.5
C48 C49 H49C 109.5
H49A C49 H49C 109.5
H49B C49 H49C 109.5
C48 C50 H50A 109.5
C48 C50 H50B 109.5
H50A C50 H50B 109.5
C48 C50 H50C 109.5
H50A C50 H50C 109.5
H50B C50 H50C 109.5
C41 C51 H51A 109.5
C41 C51 H51B 109.5
H51A C51 H51B 109.5
C41 C51 H51C 109.5
H51A C51 H51C 109.5
H51B C51 H51C 109.5
N5 C52 C53 109.7(2)
N5 C52 C55 123.6(2)
C53 C52 C55 126.7(2)
C54 C53 C52 106.0(2)
C54 C53 H53 127.0
C52 C53 H53 127.0
N6 C54 C53 107.8(2)
N6 C54 C64 123.6(2)
C53 C54 C64 128.6(2)
C56 C55 C60 117.7(2)
C56 C55 C52 122.6(2)
C60 C55 C52 119.7(2)
C55 C56 C57 121.4(2)
C55 C56 H56 119.3
C57 C56 H56 119.3
C58 C57 C56 121.0(2)
C58 C57 H57 119.5
C56 C57 H57 119.5
C57 C58 C59 117.3(2)
C57 C58 C61 123.2(2)
C59 C58 C61 119.5(2)
C60 C59 C58 121.8(2)
C60 C59 H59 119.1
C58 C59 H59 119.1
C59 C60 C55 120.8(2)
C59 C60 H60 119.6
C55 C60 H60 119.6
C63 C61 C58 114.9(2)
C63 C61 C62 109.1(2)
C58 C61 C62 110.6(2)
C63 C61 H61 107.3
C58 C61 H61 107.3
C62 C61 H61 107.3
C61 C62 H62A 109.5
C61 C62 H62B 109.5
H62A C62 H62B 109.5
C61 C62 H62C 109.5
H62A C62 H62C 109.5
H62B C62 H62C 109.5
C61 C63 H63A 109.5
C61 C63 H63B 109.5
H63A C63 H63B 109.5
C61 C63 H63C 109.5
H63A C63 H63C 109.5
H63B C63 H63C 109.5
C54 C64 H64A 109.5
C54 C64 H64B 109.5
H64A C64 H64B 109.5
C54 C64 H64C 109.5
H64A C64 H64C 109.5
H64B C64 H64C 109.5
N6 B1 N4 109.00(19)
N6 B1 N2 109.17(19)
N4 B1 N2 110.12(19)
N6 B1 H1 109.5
N4 B1 H1 109.5
N2 B1 H1 109.5
Cl2S C1S Cl1S 110.9(4)
Cl2S C1S H1SA 109.5
Cl1S C1S H1SA 109.5
Cl2S C1S H1SB 109.5
Cl1S C1S H1SB 109.5
H1SA C1S H1SB 108.0
Cl2T C1T Cl1T 109.5(12)
Cl2T C1T H1TA 109.8
Cl1T C1T H1TA 109.8
Cl2T C1T H1TB 109.8
Cl1T C1T H1TB 109.8
H1TA C1T H1TB 108.2

loop_
_geom_bond_atom_site_label_1
_geom_bond_atom_site_label_2
_geom_bond_distance
Zn1 O1 1.9522(16)
Zn1 N3 2.0335(19)
Zn1 N1 2.0456(19)
Zn1 O2 2.1488(16)
Zn1 N5 2.191(2)
O1 C1 1.287(3)
O2 C2 1.276(3)
O3 N7 1.279(3)
O4 N8 1.285(3)
N1 C26 1.342(3)
N1 N2 1.371(3)
N2 C28 1.349(3)
N2 B1 1.553(3)
N3 C39 1.341(3)
N3 N4 1.375(3)
N4 C41 1.352(3)
N4 B1 1.546(3)
N5 C52 1.340(3)
N5 N6 1.379(3)
N6 C54 1.352(3)
N6 B1 1.545(3)
N7 C19 1.350(3)
N7 C20 1.506(3)
N8 C19 1.345(3)
N8 C21 1.500(3)
C1 C6 1.407(3)
C1 C2 1.465(3)
C2 C3 1.447(3)
C3 C4 1.373(3)
C3 C7 1.527(3)
C4 C5 1.437(3)
C4 H4 0.95
C5 C6 1.366(3)
C5 C11 1.521(3)
C6 H6 0.95
C7 C10 1.535(3)
C7 C8 1.536(4)
C7 C9 1.538(3)
C8 H8A 0.98
C8 H8B 0.98
C8 H8C 0.98
C9 H9A 0.98
C9 H9B 0.98
C9 H9C 0.98
C10 H10A 0.98
C10 H10B 0.98
C10 H10C 0.98
C11 C16 1.535(3)
C11 C17 1.538(4)
C11 C12 1.539(4)
C12 C13 1.538(3)
C12 H12A 0.99
C12 H12B 0.99
C13 C14 1.539(4)
C13 H13A 0.99
C13 H13B 0.99
C14 C19 1.504(3)
C14 C15 1.536(4)
C14 C18 1.545(4)
C15 C16 1.555(3)
C15 H15A 0.99
C15 H15B 0.99
C16 H16A 0.99
C16 H16B 0.99
C17 C18 1.544(3)
C17 H17A 0.99
C17 H17B 0.99
C18 H18A 0.99
C18 H18B 0.99
C20 C22 1.502(4)
C20 C23 1.524(4)
C20 C21 1.547(3)
C21 C25 1.513(3)
C21 C24 1.528(4)
C22 H22A 0.98
C22 H22B 0.98
C22 H22C 0.98
C23 H23A 0.98
C23 H23B 0.98
C23 H23C 0.98
C24 H24A 0.98
C24 H24B 0.98
C24 H24C 0.98
C25 H25A 0.98
C25 H25B 0.98
C25 H25C 0.98
C26 C27 1.404(3)
C26 C29 1.475(3)
C27 C28 1.383(3)
C27 H27 0.95
C28 C38 1.498(3)
C29 C34 1.386(3)
C29 C30 1.394(3)
C30 C31 1.390(3)
C30 H30 0.95
C31 C32 1.392(3)
C31 H31 0.95
C32 C33 1.397(3)
C32 C35 1.526(3)
C33 C34 1.386(3)
C33 H33 0.95
C34 H34 0.95
C35 C36 1.518(3)
C35 C37 1.533(4)
C35 H35 1.0
C36 H36A 0.98
C36 H36B 0.98
C36 H36C 0.98
C37 H37A 0.98
C37 H37B 0.98
C37 H37C 0.98
C38 H38A 0.98
C38 H38B 0.98
C38 H38C 0.98
C39 C40 1.402(3)
C39 C42 1.468(3)
C40 C41 1.377(3)
C40 H40 0.95
C41 C51 1.495(3)
C42 C43 1.390(3)
C42 C47 1.392(4)
C43 C44 1.389(3)
C43 H43 0.95
C44 C45 1.392(3)
C44 H44 0.95
C45 C46 1.387(4)
C45 C48 1.520(3)
C46 C47 1.381(4)
C46 H46 0.95
C47 H47 0.95
C48 C49 1.520(4)
C48 C50 1.523(4)
C48 H48 1.0
C49 H49A 0.98
C49 H49B 0.98
C49 H49C 0.98
C50 H50A 0.98
C50 H50B 0.98
C50 H50C 0.98
C51 H51A 0.98
C51 H51B 0.98
C51 H51C 0.98
C52 C53 1.404(3)
C52 C55 1.483(3)
C53 C54 1.376(3)
C53 H53 0.95
C54 C64 1.495(3)
C55 C56 1.384(3)
C55 C60 1.397(3)
C56 C57 1.396(3)
C56 H56 0.95
C57 C58 1.391(4)
C57 H57 0.95
C58 C59 1.394(4)
C58 C61 1.525(3)
C59 C60 1.383(4)
C59 H59 0.95
C60 H60 0.95
C61 C63 1.519(4)
C61 C62 1.539(4)
C61 H61 1.0
C62 H62A 0.98
C62 H62B 0.98
C62 H62C 0.98
C63 H63A 0.98
C63 H63B 0.98
C63 H63C 0.98
C64 H64A 0.98
C64 H64B 0.98
C64 H64C 0.98
B1 H1 1.0
Cl1S C1S 1.823(5)
Cl2S C1S 1.729(9)
C1S H1SA 0.99
C1S H1SB 0.99
Cl1T C1T 1.789(14)
Cl2T C1T 1.730(14)
C1T H1TA 0.99
C1T H1TB 0.99

loop_
_geom_torsion_atom_site_label_1
_geom_torsion_atom_site_label_2
_geom_torsion_atom_site_label_3
_geom_torsion_atom_site_label_4
_geom_torsion
C26 N1 N2 C28 -1.8(3)
Zn1 N1 N2 C28 168.90(15)
C26 N1 N2 B1 172.8(2)
Zn1 N1 N2 B1 -16.4(2)
C39 N3 N4 C41 0.4(3)
Zn1 N3 N4 C41 -170.13(15)
C39 N3 N4 B1 -178.3(2)
Zn1 N3 N4 B1 11.1(3)
C52 N5 N6 C54 0.4(3)
Zn1 N5 N6 C54 -173.81(15)
C52 N5 N6 B1 179.3(2)
Zn1 N5 N6 B1 5.1(2)
Zn1 O1 C1 C6 -176.07(18)
Zn1 O1 C1 C2 4.2(3)
Zn1 O2 C2 C3 179.07(18)
Zn1 O2 C2 C1 -0.8(2)
O1 C1 C2 O2 -2.1(3)
C6 C1 C2 O2 178.1(2)
O1 C1 C2 C3 178.0(2)
C6 C1 C2 C3 -1.8(3)
O2 C2 C3 C4 -179.3(2)
C1 C2 C3 C4 0.6(3)
O2 C2 C3 C7 0.8(4)
C1 C2 C3 C7 -179.4(2)
C2 C3 C4 C5 0.5(4)
C7 C3 C4 C5 -179.5(2)
C3 C4 C5 C6 -0.5(4)
C3 C4 C5 C11 -176.8(2)
C4 C5 C6 C1 -0.6(4)
C11 C5 C6 C1 175.5(2)
O1 C1 C6 C5 -178.0(2)
C2 C1 C6 C5 1.8(4)
C4 C3 C7 C10 0.8(3)
C2 C3 C7 C10 -179.3(2)
C4 C3 C7 C8 -119.4(3)
C2 C3 C7 C8 60.6(3)
C4 C3 C7 C9 120.4(3)
C2 C3 C7 C9 -59.6(3)
C6 C5 C11 C16 6.2(4)
C4 C5 C11 C16 -177.7(2)
C6 C5 C11 C17 126.2(3)
C4 C5 C11 C17 -57.6(3)
C6 C5 C11 C12 -113.9(3)
C4 C5 C11 C12 62.2(3)
C5 C11 C12 C13 171.6(2)
C16 C11 C12 C13 48.3(3)
C17 C11 C12 C13 -66.6(3)
C11 C12 C13 C14 16.0(3)
C12 C13 C14 C19 170.9(2)
C12 C13 C14 C15 -66.8(3)
C12 C13 C14 C18 49.1(3)
C19 C14 C15 C16 164.7(2)
C13 C14 C15 C16 46.1(3)
C18 C14 C15 C16 -70.8(3)
C5 C11 C16 C15 170.4(2)
C17 C11 C16 C15 47.3(3)
C12 C11 C16 C15 -69.0(3)
C14 C15 C16 C11 18.9(3)
C5 C11 C17 C18 167.0(2)
C16 C11 C17 C18 -68.9(3)
C12 C11 C17 C18 47.0(3)
C11 C17 C18 C14 17.7(3)
C19 C14 C18 C17 174.0(2)
C15 C14 C18 C17 49.6(3)
C13 C14 C18 C17 -68.4(3)
O4 N8 C19 N7 -179.5(2)
C21 N8 C19 N7 7.9(3)
O4 N8 C19 C14 -7.2(4)
C21 N8 C19 C14 -179.7(2)
O3 N7 C19 N8 179.0(2)
C20 N7 C19 N8 9.3(3)
O3 N7 C19 C14 6.4(4)
C20 N7 C19 C14 -163.4(2)
C15 C14 C19 N8 131.9(3)
C13 C14 C19 N8 -107.6(3)
C18 C14 C19 N8 11.0(4)
C15 C14 C19 N7 -56.9(3)
C13 C14 C19 N7 63.6(3)
C18 C14 C19 N7 -177.8(2)
O3 N7 C20 C22 46.4(3)
C19 N7 C20 C22 -143.2(2)
O3 N7 C20 C23 -74.4(3)
C19 N7 C20 C23 96.0(3)
O3 N7 C20 C21 168.4(2)
C19 N7 C20 C21 -21.2(3)
O4 N8 C21 C25 43.6(3)
C19 N8 C21 C25 -143.1(2)
O4 N8 C21 C24 -75.2(3)
C19 N8 C21 C24 98.1(2)
O4 N8 C21 C20 166.1(2)
C19 N8 C21 C20 -20.6(3)
C22 C20 C21 N8 141.3(2)
N7 C20 C21 N8 23.0(2)
C23 C20 C21 N8 -88.1(2)
C22 C20 C21 C25 -99.7(3)
N7 C20 C21 C25 142.0(2)
C23 C20 C21 C25 30.8(3)
C22 C20 C21 C24 28.6(3)
N7 C20 C21 C24 -89.6(2)
C23 C20 C21 C24 159.2(2)
N2 N1 C26 C27 1.0(3)
Zn1 N1 C26 C27 -165.98(19)
N2 N1 C26 C29 179.3(2)
Zn1 N1 C26 C29 12.3(4)
N1 C26 C27 C28 0.2(3)
C29 C26 C27 C28 -178.0(2)
N1 N2 C28 C27 1.9(3)
B1 N2 C28 C27 -172.1(2)
N1 N2 C28 C38 -174.7(2)
B1 N2 C28 C38 11.3(4)
C26 C27 C28 N2 -1.3(3)
C26 C27 C28 C38 175.1(2)
N1 C26 C29 C34 -153.6(2)
C27 C26 C29 C34 24.3(4)
N1 C26 C29 C30 24.7(3)
C27 C26 C29 C30 -157.4(2)
C34 C29 C30 C31 3.0(4)
C26 C29 C30 C31 -175.3(2)
C29 C30 C31 C32 -1.9(4)
C30 C31 C32 C33 -0.4(4)
C30 C31 C32 C35 179.8(2)
C31 C32 C33 C34 1.6(4)
C35 C32 C33 C34 -178.6(2)
C30 C29 C34 C33 -1.9(4)
C26 C29 C34 C33 176.5(2)
C32 C33 C34 C29 -0.5(4)
C31 C32 C35 C36 0.5(4)
C33 C32 C35 C36 -179.2(2)
C31 C32 C35 C37 -123.9(3)
C33 C32 C35 C37 56.3(3)
N4 N3 C39 C40 -0.1(3)
Zn1 N3 C39 C40 167.02(19)
N4 N3 C39 C42 -177.6(2)
Zn1 N3 C39 C42 -10.5(4)
N3 C39 C40 C41 -0.3(3)
C42 C39 C40 C41 177.0(2)
N3 N4 C41 C40 -0.6(3)
B1 N4 C41 C40 177.9(2)
N3 N4 C41 C51 177.5(2)
B1 N4 C41 C51 -3.9(4)
C39 C40 C41 N4 0.6(3)
C39 C40 C41 C51 -177.4(3)
N3 C39 C42 C43 -30.1(4)
C40 C39 C42 C43 152.9(3)
N3 C39 C42 C47 146.9(3)
C40 C39 C42 C47 -30.1(4)
C47 C42 C43 C44 -2.9(4)
C39 C42 C43 C44 174.2(2)
C42 C43 C44 C45 0.8(4)
C43 C44 C45 C46 1.4(4)
C43 C44 C45 C48 -179.6(2)
C44 C45 C46 C47 -1.6(4)
C48 C45 C46 C47 179.3(3)
C45 C46 C47 C42 -0.4(5)
C43 C42 C47 C46 2.7(4)
C39 C42 C47 C46 -174.5(3)
C46 C45 C48 C49 -147.7(3)
C44 C45 C48 C49 33.3(4)
C46 C45 C48 C50 88.6(3)
C44 C45 C48 C50 -90.3(3)
N6 N5 C52 C53 -1.4(3)
Zn1 N5 C52 C53 169.6(2)
N6 N5 C52 C55 176.7(2)
Zn1 N5 C52 C55 -12.2(4)
N5 C52 C53 C54 1.8(3)
C55 C52 C53 C54 -176.2(2)
N5 N6 C54 C53 0.7(3)
B1 N6 C54 C53 -178.1(2)
N5 N6 C54 C64 -177.0(2)
B1 N6 C54 C64 4.2(4)
C52 C53 C54 N6 -1.5(3)
C52 C53 C54 C64 176.1(2)
N5 C52 C55 C56 -39.4(3)
C53 C52 C55 C56 138.4(3)
N5 C52 C55 C60 143.7(2)
C53 C52 C55 C60 -38.6(4)
C60 C55 C56 C57 -2.9(3)
C52 C55 C56 C57 -179.9(2)
C55 C56 C57 C58 1.5(4)
C56 C57 C58 C59 1.2(3)
C56 C57 C58 C61 -178.4(2)
C57 C58 C59 C60 -2.5(4)
C61 C58 C59 C60 177.2(2)
C58 C59 C60 C55 1.1(4)
C56 C55 C60 C59 1.6(4)
C52 C55 C60 C59 178.8(2)
C57 C58 C61 C63 -8.5(3)
C59 C58 C61 C63 171.8(2)
C57 C58 C61 C62 115.6(3)
C59 C58 C61 C62 -64.1(3)
C54 N6 B1 N4 114.6(2)
N5 N6 B1 N4 -64.1(3)
C54 N6 B1 N2 -125.1(2)
N5 N6 B1 N2 56.3(3)
C41 N4 B1 N6 -123.3(3)
N3 N4 B1 N6 55.2(3)
C41 N4 B1 N2 117.0(3)
N3 N4 B1 N2 -64.6(3)
C28 N2 B1 N6 122.3(2)
N1 N2 B1 N6 -51.2(3)
C28 N2 B1 N4 -118.1(2)
N1 N2 B1 N4 68.5(3)
